data_4504362
loop_
_publ_author_name
'B. Aaker\"oy, Christer'
'Schultheiss, Nate'
'Desper, John'
'Moore, Curtis'

_publ_section_title
;
 Balancing Hydrogen-Bond Donors and Acceptors in a Family of Bifunctional
 Aromatic N-Heterocycles
;
_journal_issue 11
_journal_name_full 'Crystal Growth &amp; Design'
_journal_page_first 2324
_journal_paper_doi 10.1021/cg070373c
_journal_volume 7
_journal_year 2007
_chemical_formula_moiety 'C11 H12 N4 O'
_chemical_formula_sum 'C11 H12 N4 O'
_chemical_formula_weight 216.25
_chemical_name_systematic
;
2-amino-4-(6-methoxy-3-pyridyl)-6-methylpyrimidine
;
_space_group_IT_number 61
_symmetry_cell_setting orthorhombic
_symmetry_space_group_name_Hall '-P 2ac 2ab'
_symmetry_space_group_name_H-M 'P b c a'
_atom_sites_solution_hydrogens geom
_atom_sites_solution_primary direct
_atom_sites_solution_secondary difmap
_audit_creation_method SHELXL-97
_cell_angle_alpha 90.00
_cell_angle_beta 90.00
_cell_angle_gamma 90.00
_cell_formula_units_Z 8
_cell_length_a 11.6368(8)
_cell_length_b 7.2494(5)
_cell_length_c 24.7339(17)
_cell_measurement_reflns_used 7005
_cell_measurement_temperature 100(2)
_cell_measurement_theta_max 28.25
_cell_measurement_theta_min 2.40
_cell_volume 2086.5(2)
_computing_cell_refinement 'Bruker XSCANS'
_computing_data_collection 'Bruker XSCANS'
_computing_data_reduction 'Bruker SHELXTL'
_computing_molecular_graphics 'Bruker SHELXTL'
_computing_publication_material 'Bruker SHELXTL'
_computing_structure_refinement 'SHELXL-97 (Sheldrick, 1997)'
_computing_structure_solution 'SHELXS-97 (Sheldrick, 1990)'
_diffrn_ambient_temperature 100(2)
_diffrn_measured_fraction_theta_full 0.982
_diffrn_measured_fraction_theta_max 0.982
_diffrn_measurement_device_type 'CCD area detector'
_diffrn_measurement_method 'phi and omega scans'
_diffrn_radiation_monochromator graphite
_diffrn_radiation_source 'fine-focus sealed tube'
_diffrn_radiation_type MoK\a
_diffrn_radiation_wavelength 0.71073
_diffrn_reflns_av_R_equivalents 0.0302
_diffrn_reflns_av_sigmaI/netI 0.0216
_diffrn_reflns_limit_h_max 15
_diffrn_reflns_limit_h_min -15
_diffrn_reflns_limit_k_max 9
_diffrn_reflns_limit_k_min -9
_diffrn_reflns_limit_l_max 32
_diffrn_reflns_limit_l_min -32
_diffrn_reflns_number 16145
_diffrn_reflns_theta_full 28.29
_diffrn_reflns_theta_max 28.29
_diffrn_reflns_theta_min 1.65
_exptl_absorpt_coefficient_mu 0.094
_exptl_absorpt_correction_type none
_exptl_crystal_colour colorless
_exptl_crystal_density_diffrn 1.377
_exptl_crystal_density_method 'not measured'
_exptl_crystal_description prism
_exptl_crystal_F_000 912
_exptl_crystal_size_max 0.28
_exptl_crystal_size_mid 0.25
_exptl_crystal_size_min 0.08
_refine_diff_density_max 0.380
_refine_diff_density_min -0.240
_refine_diff_density_rms 0.049
_refine_ls_extinction_method none
_refine_ls_goodness_of_fit_ref 1.023
_refine_ls_hydrogen_treatment mixed
_refine_ls_matrix_type full
_refine_ls_number_parameters 153
_refine_ls_number_reflns 2553
_refine_ls_number_restraints 0
_refine_ls_restrained_S_all 1.023
_refine_ls_R_factor_all 0.0507
_refine_ls_R_factor_gt 0.0415
_refine_ls_shift/su_max 0.000
_refine_ls_shift/su_mean 0.000
_refine_ls_structure_factor_coef Fsqd
_refine_ls_weighting_details 'calc w=1/[\s^2^(Fo^2^)+(0.0650P)^2^+0.7000P] where P=(Fo^2^+2Fc^2^)/3'
_refine_ls_weighting_scheme calc
_refine_ls_wR_factor_gt 0.1056
_refine_ls_wR_factor_ref 0.1124
_reflns_number_gt 2135
_reflns_number_total 2553
_reflns_threshold_expression >2sigma(I)
_cod_data_source_file cg070373c-file001.cif
_cod_data_source_block 3
_cod_depositor_comments
;
The following automatic conversions were performed:

'_symmetry_cell_setting' value 'Orthorhombic' changed to
'orthorhombic' according to
/home/saulius/struct/CIF-dictionaries/cif_core.dic dictionary named
'cif_core.dic' version 2.4.1 from 2010-06-29.

Automatic conversion script
Id: cif_fix_values 1715 2011-07-08 13:25:40Z adriana 
;
_cod_original_sg_symbol_H-M Pbca
_cod_database_code 4504362

loop_
_symmetry_equiv_pos_as_xyz
'x, y, z'
'-x+1/2, -y, z+1/2'
'-x, y+1/2, -z+1/2'
'x+1/2, -y+1/2, -z'
'-x, -y, -z'
'x-1/2, y, -z-1/2'
'x, -y-1/2, z-1/2'
'-x-1/2, y-1/2, z'

loop_
_atom_site_label
_atom_site_type_symbol
_atom_site_fract_x
_atom_site_fract_y
_atom_site_fract_z
_atom_site_U_iso_or_equiv
_atom_site_adp_type
_atom_site_occupancy
_atom_site_symmetry_multiplicity
_atom_site_calc_flag
_atom_site_refinement_flags
N11 N 0.36880(9) 0.07935(14) 0.45811(4) 0.0165(2) Uani 1 1 d .
C12 C 0.44665(10) 0.09156(17) 0.41793(5) 0.0152(3) Uani 1 1 d .
N12 N 0.55354(10) 0.02713(17) 0.42824(5) 0.0209(3) Uani 1 1 d .
H12A H 0.5726(14) -0.009(2) 0.4619(7) 0.025 Uiso 1 1 d .
H12B H 0.6065(15) 0.036(2) 0.4039(7) 0.025 Uiso 1 1 d .
N13 N 0.42791(8) 0.15966(14) 0.36796(4) 0.0152(2) Uani 1 1 d .
C14 C 0.32059(10) 0.21574(16) 0.35682(5) 0.0139(2) Uani 1 1 d .
C15 C 0.23259(10) 0.19932(17) 0.39493(5) 0.0160(3) Uani 1 1 d .
H15 H 0.1560 0.2341 0.3865 0.019 Uiso 1 1 calc R
C16 C 0.26096(10) 0.13051(17) 0.44548(5) 0.0167(3) Uani 1 1 d .
C17 C 0.17213(11) 0.10796(19) 0.48899(5) 0.0230(3) Uani 1 1 d .
H17A H 0.1022 0.1747 0.4788 0.034 Uiso 1 1 calc R
H17B H 0.2019 0.1577 0.5231 0.034 Uiso 1 1 calc R
H17C H 0.1543 -0.0233 0.4935 0.034 Uiso 1 1 calc R
N21 N 0.17483(8) 0.39620(14) 0.23142(4) 0.0152(2) Uani 1 1 d .
C22 C 0.19439(10) 0.32224(17) 0.28050(5) 0.0147(2) Uani 1 1 d .
H22 H 0.1299 0.2840 0.3012 0.018 Uiso 1 1 calc R
C23 C 0.30276(10) 0.29842(16) 0.30271(5) 0.0139(2) Uani 1 1 d .
C24 C 0.39707(10) 0.35735(16) 0.27151(5) 0.0150(2) Uani 1 1 d .
H24 H 0.4731 0.3422 0.2848 0.018 Uiso 1 1 calc R
C25 C 0.37912(10) 0.43672(17) 0.22179(5) 0.0156(3) Uani 1 1 d .
H25 H 0.4415 0.4802 0.2005 0.019 Uiso 1 1 calc R
C26 C 0.26530(10) 0.45116(17) 0.20357(5) 0.0146(3) Uani 1 1 d .
O26 O 0.24920(7) 0.52771(13) 0.15395(3) 0.0181(2) Uani 1 1 d .
C27 C 0.13223(10) 0.54077(19) 0.13519(5) 0.0193(3) Uani 1 1 d .
H27A H 0.1003 0.4166 0.1308 0.029 Uiso 1 1 calc R
H27B H 0.1305 0.6053 0.1004 0.029 Uiso 1 1 calc R
H27C H 0.0863 0.6093 0.1616 0.029 Uiso 1 1 calc R

loop_
_atom_site_aniso_label
_atom_site_aniso_U_11
_atom_site_aniso_U_22
_atom_site_aniso_U_33
_atom_site_aniso_U_23
_atom_site_aniso_U_13
_atom_site_aniso_U_12
N11 0.0196(5) 0.0163(5) 0.0136(5) -0.0005(4) 0.0010(4) 0.0009(4)
C12 0.0169(5) 0.0142(6) 0.0146(6) -0.0025(4) -0.0005(4) -0.0002(4)
N12 0.0177(5) 0.0317(6) 0.0135(5) 0.0024(4) 0.0001(4) 0.0054(4)
N13 0.0160(5) 0.0162(5) 0.0133(5) -0.0012(4) 0.0002(4) 0.0003(4)
C14 0.0148(5) 0.0115(5) 0.0152(5) -0.0022(4) -0.0001(4) -0.0008(4)
C15 0.0147(5) 0.0159(6) 0.0173(6) -0.0005(5) 0.0018(4) 0.0016(4)
C16 0.0194(6) 0.0129(6) 0.0179(6) -0.0017(5) 0.0030(5) 0.0002(4)
C17 0.0239(6) 0.0253(7) 0.0198(6) 0.0041(5) 0.0061(5) 0.0041(5)
N21 0.0135(5) 0.0167(5) 0.0153(5) -0.0021(4) -0.0001(4) -0.0001(4)
C22 0.0140(5) 0.0156(6) 0.0146(5) -0.0010(4) 0.0022(4) -0.0005(4)
C23 0.0147(5) 0.0128(5) 0.0141(5) -0.0015(4) 0.0012(4) 0.0006(4)
C24 0.0127(5) 0.0155(6) 0.0170(6) -0.0014(4) 0.0002(4) 0.0002(4)
C25 0.0133(5) 0.0169(6) 0.0165(6) -0.0003(4) 0.0027(4) -0.0008(4)
C26 0.0163(6) 0.0137(6) 0.0138(5) -0.0015(4) 0.0004(4) 0.0002(4)
O26 0.0154(4) 0.0238(5) 0.0150(4) 0.0034(4) -0.0011(3) -0.0006(3)
C27 0.0166(6) 0.0251(7) 0.0163(6) 0.0007(5) -0.0025(4) 0.0003(5)

loop_
_atom_type_symbol
_atom_type_description
_atom_type_scat_dispersion_real
_atom_type_scat_dispersion_imag
_atom_type_scat_source
C C 0.0033 0.0016 'International Tables Vol C Tables 4.2.6.8 and 6.1.1.4'
H H 0.0000 0.0000 'International Tables Vol C Tables 4.2.6.8 and 6.1.1.4'
N N 0.0061 0.0033 'International Tables Vol C Tables 4.2.6.8 and 6.1.1.4'
O O 0.0106 0.0060 'International Tables Vol C Tables 4.2.6.8 and 6.1.1.4'

loop_
_geom_angle_atom_site_label_1
_geom_angle_atom_site_label_2
_geom_angle_atom_site_label_3
_geom_angle
C16 N11 C12 115.96(10)
N11 C12 N13 126.24(11)
N11 C12 N12 117.15(11)
N13 C12 N12 116.60(11)
C12 N12 H12A 120.0(10)
C12 N12 H12B 119.8(11)
H12A N12 H12B 119.4(15)
C14 N13 C12 116.72(10)
N13 C14 C15 121.18(11)
N13 C14 C23 116.02(10)
C15 C14 C23 122.79(11)
C16 C15 C14 117.70(11)
C16 C15 H15 121.1
C14 C15 H15 121.1
N11 C16 C15 122.06(11)
N11 C16 C17 116.49(11)
C15 C16 C17 121.46(11)
C16 C17 H17A 109.5
C16 C17 H17B 109.5
H17A C17 H17B 109.5
C16 C17 H17C 109.5
H17A C17 H17C 109.5
H17B C17 H17C 109.5
C26 N21 C22 117.13(10)
N21 C22 C23 124.10(11)
N21 C22 H22 118.0
C23 C22 H22 118.0
C22 C23 C24 117.00(11)
C22 C23 C14 122.41(10)
C24 C23 C14 120.59(10)
C25 C24 C23 119.95(11)
C25 C24 H24 120.0
C23 C24 H24 120.0
C24 C25 C26 117.54(11)
C24 C25 H25 121.2
C26 C25 H25 121.2
N21 C26 O26 118.97(10)
N21 C26 C25 124.26(11)
O26 C26 C25 116.77(10)
C26 O26 C27 116.58(9)
O26 C27 H27A 109.5
O26 C27 H27B 109.5
H27A C27 H27B 109.5
O26 C27 H27C 109.5
H27A C27 H27C 109.5
H27B C27 H27C 109.5

loop_
_geom_bond_atom_site_label_1
_geom_bond_atom_site_label_2
_geom_bond_distance
N11 C16 1.3453(16)
N11 C12 1.3476(15)
C12 N13 1.3486(15)
C12 N12 1.3530(16)
N12 H12A 0.901(17)
N12 H12B 0.864(18)
N13 C14 1.3420(15)
C14 C15 1.3970(16)
C14 C23 1.4809(16)
C15 C16 1.3861(17)
C15 H15 0.9500
C16 C17 1.5011(17)
C17 H17A 0.9800
C17 H17B 0.9800
C17 H17C 0.9800
N21 C26 1.3197(15)
N21 C22 1.3464(15)
C22 C23 1.3864(16)
C22 H22 0.9500
C23 C24 1.4080(16)
C24 C25 1.3739(17)
C24 H24 0.9500
C25 C26 1.4029(16)
C25 H25 0.9500
C26 O26 1.3599(14)
O26 C27 1.4412(14)
C27 H27A 0.9800
C27 H27B 0.9800
C27 H27C 0.9800

loop_
_geom_hbond_atom_site_label_D
_geom_hbond_atom_site_label_H
_geom_hbond_atom_site_label_A
_geom_hbond_distance_DH
_geom_hbond_distance_HA
_geom_hbond_distance_DA
_geom_hbond_angle_DHA
_geom_hbond_site_symmetry_A
N12 H12A N11 0.901(17) 2.153(17) 3.0519(15) 175.0(15) 5_656
N12 H12B O26 0.864(18) 2.207(18) 3.0663(14) 172.8(15) 3_645

loop_
_geom_torsion_atom_site_label_1
_geom_torsion_atom_site_label_2
_geom_torsion_atom_site_label_3
_geom_torsion_atom_site_label_4
_geom_torsion
C16 N11 C12 N13 4.15(18)
C16 N11 C12 N12 -174.84(11)
N11 C12 N13 C14 -2.00(18)
N12 C12 N13 C14 177.00(11)
C12 N13 C14 C15 -1.61(17)
C12 N13 C14 C23 177.16(10)
N13 C14 C15 C16 2.74(18)
C23 C14 C15 C16 -175.94(11)
C12 N11 C16 C15 -2.74(18)
C12 N11 C16 C17 176.82(11)
C14 C15 C16 N11 -0.45(18)
C14 C15 C16 C17 -179.99(11)
C26 N21 C22 C23 -1.01(18)
N21 C22 C23 C24 0.46(18)
N21 C22 C23 C14 -179.76(11)
N13 C14 C23 C22 164.34(11)
C15 C14 C23 C22 -16.91(18)
N13 C14 C23 C24 -15.89(16)
C15 C14 C23 C24 162.85(11)
C22 C23 C24 C25 0.90(17)
C14 C23 C24 C25 -178.88(11)
C23 C24 C25 C26 -1.62(17)
C22 N21 C26 O26 -179.59(10)
C22 N21 C26 C25 0.20(18)
C24 C25 C26 N21 1.10(19)
C24 C25 C26 O26 -179.11(10)
N21 C26 O26 C27 -0.73(16)
C25 C26 O26 C27 179.46(11)

loop_
_cod_related_entry_id
_cod_related_entry_database
_cod_related_entry_code
1 ChemSpider 22756143
